data_7204173
loop_
_publ_author_name
'Shehadeh Mizyed'
'Muhammad Ashram'
'David O. Miller'
'Paris E. Georghiou'

_publ_section_title
;
 Supramolecular complexation of [60]fullerene with
 hexahomotrioxacalix[3]naphthalenes: a new class of naphthalene-based
 calixarenes
;
_journal_issue 10
_journal_name_full 'J. Chem. Soc., Perkin Trans. 2'
_journal_page_first 1916
_journal_page_last 1919
_journal_paper_doi 10.1039/b105019m
_journal_year 2001
_chemical_formula_sum 'C108 H54 O6'
_chemical_formula_weight 1447.51
_space_group_IT_number 148
_symmetry_space_group_name_Hall '-R 3'
_symmetry_space_group_name_H-M 'R -3 :H'
_atom_sites_solution_hydrogens geom
_atom_sites_solution_primary direct
_atom_sites_solution_secondary difmap
_audit_creation_method SHELXL-97
_cell_angle_alpha 90.00
_cell_angle_beta 90.00
_cell_angle_gamma 120.00
_cell_formula_units_Z 6
_cell_length_a 23.136(2)
_cell_length_b 23.136(2)
_cell_length_c 17.217(3)
_cell_measurement_temperature 193(2)
_cell_volume 7981.1(17)
_computing_structure_refinement 'SHELXL-97 (Sheldrick, 1997)'
_computing_structure_solution 'SHELXS-97 (Sheldrick, 1990)'
_diffrn_ambient_temperature 193(2)
_diffrn_measured_fraction_theta_full 0.995
_diffrn_measured_fraction_theta_max 0.995
_diffrn_radiation_monochromator graphite
_diffrn_radiation_source 'rotating anode'
_diffrn_radiation_type MoK\a
_diffrn_radiation_wavelength 0.71073
_diffrn_reflns_av_R_equivalents 0.0961
_diffrn_reflns_av_sigmaI/netI 0.0853
_diffrn_reflns_limit_h_max 29
_diffrn_reflns_limit_h_min -28
_diffrn_reflns_limit_k_max 16
_diffrn_reflns_limit_k_min -29
_diffrn_reflns_limit_l_max 21
_diffrn_reflns_limit_l_min -21
_diffrn_reflns_number 14183
_diffrn_reflns_theta_full 26.49
_diffrn_reflns_theta_max 26.49
_diffrn_reflns_theta_min 1.56
_exptl_absorpt_coefficient_mu 0.111
_exptl_absorpt_correction_T_max 0.9879
_exptl_absorpt_correction_T_min 0.9326
_exptl_absorpt_correction_type SADABS
_exptl_crystal_colour 'deep red'
_exptl_crystal_density_diffrn 1.807
_exptl_crystal_density_method 'not measured'
_exptl_crystal_description prism
_exptl_crystal_F_000 4500
_exptl_crystal_size_max 0.64
_exptl_crystal_size_mid 0.11
_exptl_crystal_size_min 0.11
_refine_diff_density_max 1.249
_refine_diff_density_min -0.395
_refine_diff_density_rms 0.114
_refine_ls_extinction_method none
_refine_ls_goodness_of_fit_ref 1.471
_refine_ls_hydrogen_treatment mixed
_refine_ls_matrix_type full
_refine_ls_number_parameters 247
_refine_ls_number_reflns 3647
_refine_ls_number_restraints 0
_refine_ls_restrained_S_all 1.471
_refine_ls_R_factor_all 0.2501
_refine_ls_R_factor_gt 0.1540
_refine_ls_shift/su_max 0.002
_refine_ls_shift/su_mean 0.000
_refine_ls_structure_factor_coef Fsqd
_refine_ls_weighting_details 'calc w=1/[\s^2^(Fo^2^)+(0.2000P)^2^+0.0000P] where P=(Fo^2^+2Fc^2^)/3'
_refine_ls_weighting_scheme calc
_refine_ls_wR_factor_gt 0.4060
_refine_ls_wR_factor_ref 0.4622
_reflns_number_gt 1744
_reflns_number_total 3647
_reflns_threshold_expression >2sigma(I)
_cod_data_source_file b105019m.txt
_cod_data_source_block shelxl
_cod_original_cell_volume 7980.9(16)
_cod_database_code 7204173

loop_
_symmetry_equiv_pos_as_xyz
'x, y, z'
'-y, x-y, z'
'-x+y, -x, z'
'x+2/3, y+1/3, z+1/3'
'-y+2/3, x-y+1/3, z+1/3'
'-x+y+2/3, -x+1/3, z+1/3'
'x+1/3, y+2/3, z+2/3'
'-y+1/3, x-y+2/3, z+2/3'
'-x+y+1/3, -x+2/3, z+2/3'
'-x, -y, -z'
'y, -x+y, -z'
'x-y, x, -z'
'-x+2/3, -y+1/3, -z+1/3'
'y+2/3, -x+y+1/3, -z+1/3'
'x-y+2/3, x+1/3, -z+1/3'
'-x+1/3, -y+2/3, -z+2/3'
'y+1/3, -x+y+2/3, -z+2/3'
'x-y+1/3, x+2/3, -z+2/3'

loop_
_atom_site_label
_atom_site_type_symbol
_atom_site_fract_x
_atom_site_fract_y
_atom_site_fract_z
_atom_site_U_iso_or_equiv
_atom_site_adp_type
_atom_site_occupancy
_atom_site_symmetry_multiplicity
_atom_site_calc_flag
_atom_site_refinement_flags
_atom_site_disorder_assembly
_atom_site_disorder_group
O1 O 0.0783(2) 0.0033(2) 0.0749(2) 0.0445(12) Uani 1 1 d . . .
O2 O 0.0095(3) -0.1234(2) 0.1483(3) 0.0637(15) Uani 1 1 d . . .
C1 C 0.1249(3) 0.0050(4) 0.1244(3) 0.0448(17) Uani 1 1 d . . .
C2 C 0.1788(3) 0.0742(4) 0.1440(4) 0.060(2) Uani 1 1 d . . .
C3 C 0.2261(3) 0.0796(4) 0.1943(4) 0.056(2) Uani 1 1 d . . .
C4 C 0.2241(3) 0.0252(3) 0.2245(3) 0.0398(15) Uani 1 1 d . . .
C5 C 0.2782(4) 0.0353(4) 0.2823(4) 0.063(2) Uani 1 1 d . . .
C6 C 0.2805(3) -0.0169(4) 0.3128(3) 0.0442(16) Uani 1 1 d . . .
C7 C 0.2292(4) -0.0809(4) 0.2863(4) 0.067(2) Uani 1 1 d . . .
C8 C 0.1817(4) -0.0935(4) 0.2364(5) 0.064(2) Uani 1 1 d . . .
C9 C 0.1793(3) -0.0401(3) 0.2075(4) 0.0472(17) Uani 1 1 d . . .
C10 C 0.1256(4) -0.0486(4) 0.1487(4) 0.0529(18) Uani 1 1 d . . .
C11 C 0.0739(5) -0.1126(4) 0.1219(4) 0.067(3) Uani 1 1 d . . .
C12 C -0.0443(4) -0.1768(4) 0.1124(5) 0.066(2) Uani 1 1 d . . .
C13 C 0.3311(3) -0.0132(3) 0.3710(4) 0.0438(16) Uani 1 1 d . . .
C14 C 0.3949(5) 0.0542(5) 0.3671(6) 0.105(4) Uani 1 1 d . . .
C15 C 0.3004(4) -0.0218(5) 0.4529(4) 0.071(2) Uani 1 1 d . . .
C16 C 0.3463(7) -0.0681(7) 0.3592(6) 0.120(5) Uani 1 1 d . . .
C17 C 0.0000 0.0000 0.7050(6) 0.060(4) Uani 1 3 d S . .
C18 C -0.0617(5) -0.0017(6) 0.6868(4) 0.088(3) Uani 1 1 d . . .
C19 C -0.0433(11) 0.0679(12) 0.6541(6) 0.175(10) Uani 1 1 d . . .
C20 C -0.097(2) 0.054(2) 0.5914(18) 0.244(19) Uani 1 1 d . . .
C21 C -0.1375(11) -0.0054(19) 0.5873(13) 0.167(11) Uani 1 1 d . . .
C22 C -0.1544(8) -0.075(2) 0.5981(14) 0.232(15) Uani 1 1 d . . .
C23 C -0.1117(5) -0.0726(10) 0.6537(5) 0.149(7) Uani 1 1 d . . .
C24 C -0.073(3) 0.098(2) 0.5331(11) 0.252(19) Uani 1 1 d . . .
C25 C -0.1060(17) 0.064(2) 0.4645(12) 0.215(16) Uani 1 1 d . . .
C26 C -0.010(2) 0.1382(14) 0.5458(18) 0.243(19) Uani 1 1 d . . .
H1 H 0.2615 0.1232 0.2084 0.064 Uiso 1 1 d . . .
H2 H 0.3105 0.0795 0.2969 0.077 Uiso 1 1 d . . .
H3 H 0.2297 -0.1181 0.3079 0.082 Uiso 1 1 d . . .
H4 H 0.1504 -0.1379 0.2206 0.076 Uiso 1 1 d . . .
H5 H 0.0812 -0.1468 0.1424 0.080 Uiso 1 1 d . . .
H6 H 0.0746 -0.1140 0.0668 0.080 Uiso 1 1 d . . .
H7 H -0.0653 -0.1606 0.0779 0.087 Uiso 1 1 d . . .
H8 H -0.0264 -0.1991 0.0793 0.087 Uiso 1 1 d . . .
H9 H 0.3337 -0.0116 0.4912 0.086 Uiso 1 1 d . . .
H10 H 0.2829 0.0075 0.4588 0.086 Uiso 1 1 d . . .
H11 H 0.2653 -0.0666 0.4594 0.086 Uiso 1 1 d . . .
H12 H 0.4105 0.0689 0.4181 0.127 Uiso 1 1 d . . .
H13 H 0.4278 0.0486 0.3393 0.127 Uiso 1 1 d . . .
H14 H 0.3868 0.0849 0.3409 0.127 Uiso 1 1 d . . .
H15 H 0.3496 -0.0848 0.4092 0.136 Uiso 1 1 d . . .
H16 H 0.3111 -0.1034 0.3310 0.136 Uiso 1 1 d . . .
H17 H 0.3870 -0.0521 0.3325 0.136 Uiso 1 1 d . . .
H18 H 0.0483 -0.0303 0.0787 0.076 Uiso 1 1 d . . .

loop_
_atom_site_aniso_label
_atom_site_aniso_U_11
_atom_site_aniso_U_22
_atom_site_aniso_U_33
_atom_site_aniso_U_23
_atom_site_aniso_U_13
_atom_site_aniso_U_12
O1 0.041(2) 0.047(3) 0.050(3) -0.004(2) -0.015(2) 0.025(2)
O2 0.088(4) 0.053(3) 0.051(3) -0.010(2) -0.017(3) 0.035(3)
C1 0.055(4) 0.067(5) 0.030(3) 0.000(3) 0.001(3) 0.043(4)
C2 0.024(3) 0.121(7) 0.036(4) -0.033(4) -0.008(3) 0.037(4)
C3 0.048(4) 0.053(4) 0.064(5) -0.005(4) 0.015(4) 0.024(4)
C4 0.048(4) 0.035(4) 0.032(3) -0.003(3) 0.013(3) 0.017(3)
C5 0.054(4) 0.097(6) 0.051(4) 0.011(4) 0.021(4) 0.047(4)
C6 0.045(4) 0.066(4) 0.032(3) 0.014(3) 0.008(3) 0.036(4)
C7 0.036(4) 0.103(6) 0.049(4) -0.008(4) -0.014(3) 0.026(4)
C8 0.059(5) 0.059(5) 0.064(5) -0.004(4) 0.000(4) 0.023(4)
C9 0.053(4) 0.036(4) 0.057(4) 0.013(3) 0.029(3) 0.026(3)
C10 0.062(5) 0.062(5) 0.038(4) -0.003(3) 0.002(3) 0.034(4)
C11 0.101(6) 0.099(7) 0.046(4) 0.028(4) 0.034(4) 0.084(6)
C12 0.042(4) 0.060(5) 0.101(6) -0.011(4) -0.008(4) 0.030(4)
C13 0.048(4) 0.044(4) 0.037(3) -0.002(3) -0.007(3) 0.022(3)
C14 0.062(6) 0.108(8) 0.077(6) 0.010(5) -0.024(5) -0.009(5)
C15 0.067(5) 0.100(6) 0.037(4) 0.004(4) -0.011(3) 0.035(5)
C16 0.184(12) 0.165(11) 0.093(7) -0.051(7) -0.071(8) 0.150(10)
C17 0.078(6) 0.078(6) 0.025(6) 0.000 0.000 0.039(3)
C18 0.099(7) 0.160(10) 0.030(4) 0.004(5) 0.028(4) 0.084(8)
C19 0.34(2) 0.36(3) 0.040(6) -0.065(10) -0.041(10) 0.33(2)
C20 0.40(5) 0.37(4) 0.19(2) 0.11(3) 0.16(3) 0.36(4)
C21 0.119(14) 0.28(3) 0.169(17) 0.09(2) 0.113(15) 0.15(2)
C22 0.054(9) 0.38(4) 0.137(19) 0.07(2) 0.062(11) 0.019(16)
C23 0.031(5) 0.271(19) 0.037(5) 0.053(8) 0.018(4) -0.005(7)
C24 0.50(5) 0.48(5) 0.096(12) 0.03(2) 0.03(2) 0.48(5)
C25 0.35(4) 0.46(5) 0.080(12) -0.010(18) -0.021(15) 0.38(4)
C26 0.38(4) 0.16(2) 0.33(4) -0.15(3) -0.16(4) 0.24(3)

loop_
_atom_type_symbol
_atom_type_description
_atom_type_scat_dispersion_real
_atom_type_scat_dispersion_imag
_atom_type_scat_source
C C 0.0033 0.0016 'International Tables Vol C Tables 4.2.6.8 and 6.1.1.4'
H H 0.0000 0.0000 'International Tables Vol C Tables 4.2.6.8 and 6.1.1.4'
O O 0.0106 0.0060 'International Tables Vol C Tables 4.2.6.8 and 6.1.1.4'

loop_
_geom_angle_atom_site_label_1
_geom_angle_atom_site_label_2
_geom_angle_atom_site_label_3
_geom_angle
_geom_angle_site_symmetry_1
_geom_angle_site_symmetry_3
_geom_angle_publ_flag
C1 O1 H18 106.7(5) . . ?
C12 O2 C11 113.6(6) . . ?
C10 C1 O1 123.7(7) . . ?
C10 C1 C2 122.8(6) . . ?
O1 C1 C2 113.3(6) . . ?
C3 C2 C12 123.0(7) . 2 ?
C3 C2 C1 116.5(7) . . ?
C12 C2 C1 120.4(6) 2 . ?
C4 C3 C2 121.0(7) . . ?
C4 C3 H1 120.0(7) . . ?
C2 C3 H1 119.1(8) . . ?
C3 C4 C9 127.2(7) . . ?
C3 C4 C5 118.0(6) . . ?
C9 C4 C5 114.8(6) . . ?
C6 C5 C4 121.2(7) . . ?
C6 C5 H2 120.1(8) . . ?
C4 C5 H2 118.7(7) . . ?
C5 C6 C7 114.8(6) . . ?
C5 C6 C13 126.0(7) . . ?
C7 C6 C13 119.2(6) . . ?
C8 C7 C6 127.5(8) . . ?
C8 C7 H3 116.7(8) . . ?
C6 C7 H3 115.8(6) . . ?
C7 C8 C9 116.8(8) . . ?
C7 C8 H4 121.9(9) . . ?
C9 C8 H4 121.3(8) . . ?
C8 C9 C4 124.9(7) . . ?
C8 C9 C10 121.5(7) . . ?
C4 C9 C10 113.6(6) . . ?
C1 C10 C11 118.2(7) . . ?
C1 C10 C9 118.5(7) . . ?
C11 C10 C9 123.2(6) . . ?
C10 C11 O2 109.3(6) . . ?
C10 C11 H5 109.5(8) . . ?
O2 C11 H5 109.5(7) . . ?
C10 C11 H6 109.6(7) . . ?
O2 C11 H6 109.9(7) . . ?
H5 C11 H6 109.1(7) . . ?
O2 C12 C2 106.1(6) . 3 ?
O2 C12 H7 109.5(7) . . ?
C2 C12 H7 65.3(5) 3 . ?
O2 C12 H8 107.4(6) . . ?
C2 C12 H8 146.3(7) 3 . ?
H7 C12 H8 105.9(9) . . ?
C16 C13 C6 111.6(6) . . ?
C16 C13 C14 110.1(9) . . ?
C6 C13 C14 110.8(6) . . ?
C16 C13 C15 107.7(7) . . ?
C6 C13 C15 107.8(5) . . ?
C14 C13 C15 108.7(6) . . ?
C13 C14 H12 109.1(8) . . ?
C13 C14 H13 108.3(10) . . ?
H12 C14 H13 109.0(10) . . ?
C13 C14 H14 109.8(8) . . ?
H12 C14 H14 111.0(13) . . ?
H13 C14 H14 109.6(10) . . ?
C13 C15 H9 109.8(7) . . ?
C13 C15 H10 109.6(7) . . ?
H9 C15 H10 109.3(8) . . ?
C13 C15 H11 109.6(7) . . ?
H9 C15 H11 109.5(8) . . ?
H10 C15 H11 109.1(8) . . ?
C13 C16 H15 108.7(9) . . ?
C13 C16 H16 109.6(8) . . ?
H15 C16 H16 108.5(14) . . ?
C13 C16 H17 110.4(12) . . ?
H15 C16 H17 109.3(10) . . ?
H16 C16 H17 110.5(10) . . ?
C18 C17 C18 115.4(4) 2 . ?
C18 C17 C18 115.4(4) 2 3 ?
C18 C17 C18 115.4(4) . 3 ?
C17 C18 C19 107.2(9) . . ?
C17 C18 C23 108.0(9) . . ?
C19 C18 C23 129.1(9) . . ?
C18 C19 C20 106(2) . . ?
C18 C19 C23 105.8(9) . 3 ?
C20 C19 C23 133.1(18) . 3 ?
C21 C20 C24 128(4) . . ?
C21 C20 C19 110(2) . . ?
C24 C20 C19 112(4) . . ?
C20 C21 C22 150(3) . . ?
C25 C22 C23 129(4) 12_556 . ?
C25 C22 C21 111(3) 12_556 . ?
C23 C22 C21 105(2) . . ?
C22 C23 C18 116(2) . . ?
C22 C23 C19 127(2) . 2 ?
C18 C23 C19 103.5(9) . 2 ?
C26 C24 C20 109(3) . . ?
C26 C24 C25 130(3) . . ?
C20 C24 C25 107(4) . . ?
C22 C25 C24 119(4) 11_556 . ?
C22 C25 C26 100(3) 11_556 12_556 ?
C24 C25 C26 127(3) . 12_556 ?
C24 C26 C25 159(2) . 11_556 ?

loop_
_geom_bond_atom_site_label_1
_geom_bond_atom_site_label_2
_geom_bond_distance
_geom_bond_site_symmetry_2
_geom_bond_publ_flag
O1 C1 1.360(7) . ?
O1 H18 0.743(4) . ?
O2 C12 1.386(9) . ?
O2 C11 1.454(9) . ?
C1 C10 1.317(10) . ?
C1 C2 1.494(10) . ?
C2 C3 1.353(10) . ?
C2 C12 1.477(11) 2 ?
C3 C4 1.339(9) . ?
C3 H1 0.959(7) . ?
C4 C9 1.370(9) . ?
C4 C5 1.524(10) . ?
C5 C6 1.342(10) . ?
C5 H2 0.950(9) . ?
C6 C7 1.434(10) . ?
C6 C13 1.510(9) . ?
C7 C8 1.307(10) . ?
C7 H3 0.943(9) . ?
C8 C9 1.360(10) . ?
C8 H4 0.954(8) . ?
C9 C10 1.536(10) . ?
C10 C11 1.437(11) . ?
C11 H5 0.955(7) . ?
C11 H6 0.949(7) . ?
C12 C2 1.477(11) 3 ?
C12 H7 0.955(8) . ?
C12 H8 0.988(8) . ?
C13 C16 1.492(11) . ?
C13 C14 1.522(11) . ?
C13 C15 1.546(10) . ?
C14 H12 0.945(9) . ?
C14 H13 0.960(13) . ?
C14 H14 0.938(12) . ?
C15 H9 0.949(7) . ?
C15 H10 0.953(9) . ?
C15 H11 0.951(9) . ?
C16 H15 0.963(11) . ?
C16 H16 0.949(12) . ?
C16 H17 0.940(15) . ?
C17 C18 1.443(10) 2 ?
C17 C18 1.443(10) . ?
C17 C18 1.443(10) 3 ?
C18 C19 1.55(2) . ?
C18 C23 1.567(18) . ?
C19 C20 1.56(4) . ?
C19 C23 1.65(2) 3 ?
C20 C21 1.22(4) . ?
C20 C24 1.33(4) . ?
C21 C22 1.47(3) . ?
C22 C25 1.24(3) 12_556 ?
C22 C23 1.36(2) . ?
C23 C19 1.65(2) 2 ?
C24 C26 1.30(5) . ?
C24 C25 1.42(4) . ?
C25 C22 1.24(3) 11_556 ?
C25 C26 1.48(4) 12_556 ?
C26 C25 1.48(4) 11_556 ?

loop_
_geom_torsion_atom_site_label_1
_geom_torsion_atom_site_label_2
_geom_torsion_atom_site_label_3
_geom_torsion_atom_site_label_4
_geom_torsion
_geom_torsion_site_symmetry_1
_geom_torsion_site_symmetry_2
_geom_torsion_site_symmetry_3
_geom_torsion_site_symmetry_4
_geom_torsion_publ_flag
C10 C1 C2 C3 -5.7(9) . . . . ?
O1 C1 C2 C3 178.7(5) . . . . ?
C10 C1 C2 C12 177.5(7) . . . 2 ?
O1 C1 C2 C12 1.8(8) . . . 2 ?
C12 C2 C3 C4 176.6(6) 2 . . . ?
C1 C2 C3 C4 -0.1(9) . . . . ?
C2 C3 C4 C9 3.7(10) . . . . ?
C2 C3 C4 C5 -178.5(5) . . . . ?
C3 C4 C5 C6 -177.7(6) . . . . ?
C9 C4 C5 C6 0.3(8) . . . . ?
C4 C5 C6 C7 0.5(9) . . . . ?
C4 C5 C6 C13 -179.3(6) . . . . ?
C5 C6 C7 C8 0.3(11) . . . . ?
C13 C6 C7 C8 -179.9(7) . . . . ?
C6 C7 C8 C9 -1.8(12) . . . . ?
C7 C8 C9 C4 2.7(11) . . . . ?
C7 C8 C9 C10 -179.9(7) . . . . ?
C3 C4 C9 C8 175.9(7) . . . . ?
C5 C4 C9 C8 -2.0(9) . . . . ?
C3 C4 C9 C10 -1.8(9) . . . . ?
C5 C4 C9 C10 -179.6(5) . . . . ?
O1 C1 C10 C11 -0.5(10) . . . . ?
C2 C1 C10 C11 -175.6(5) . . . . ?
O1 C1 C10 C9 -177.3(5) . . . . ?
C2 C1 C10 C9 7.6(9) . . . . ?
C8 C9 C10 C1 178.4(6) . . . . ?
C4 C9 C10 C1 -3.9(9) . . . . ?
C8 C9 C10 C11 1.7(10) . . . . ?
C4 C9 C10 C11 179.4(6) . . . . ?
C1 C10 C11 O2 -62.1(8) . . . . ?
C9 C10 C11 O2 114.5(7) . . . . ?
C12 O2 C11 C10 167.3(6) . . . . ?
C11 O2 C12 C2 -178.2(5) . . . 3 ?
C5 C6 C13 C16 -146.6(9) . . . . ?
C7 C6 C13 C16 33.7(10) . . . . ?
C5 C6 C13 C14 -23.6(10) . . . . ?
C7 C6 C13 C14 156.7(7) . . . . ?
C5 C6 C13 C15 95.3(8) . . . . ?
C7 C6 C13 C15 -84.4(8) . . . . ?
C18 C17 C18 C19 -140.7(6) 2 . . . ?
C18 C17 C18 C19 -1.9(11) 3 . . . ?
C18 C17 C18 C23 2.0(11) 2 . . . ?
C18 C17 C18 C23 140.8(6) 3 . . . ?
C17 C18 C19 C20 145.7(10) . . . . ?
C23 C18 C19 C20 13.7(14) . . . . ?
C17 C18 C19 C23 1.0(9) . . . 3 ?
C23 C18 C19 C23 -131.0(10) . . . 3 ?
C18 C19 C20 C21 0(2) . . . . ?
C23 C19 C20 C21 131(2) 3 . . . ?
C18 C19 C20 C24 -147.1(16) . . . . ?
C23 C19 C20 C24 -17(3) 3 . . . ?
C24 C20 C21 C22 116(5) . . . . ?
C19 C20 C21 C22 -25(5) . . . . ?
C20 C21 C22 C25 -118(5) . . . 12_556 ?
C20 C21 C22 C23 25(5) . . . . ?
C25 C22 C23 C18 134(3) 12_556 . . . ?
C21 C22 C23 C18 0.1(18) . . . . ?
C25 C22 C23 C19 -1(3) 12_556 . . 2 ?
C21 C22 C23 C19 -135(2) . . . 2 ?
C17 C18 C23 C22 -146.0(13) . . . . ?
C19 C18 C23 C22 -14.3(16) . . . . ?
C17 C18 C23 C19 -1.1(9) . . . 2 ?
C19 C18 C23 C19 130.6(10) . . . 2 ?
C21 C20 C24 C26 -139(3) . . . . ?
C19 C20 C24 C26 1(2) . . . . ?
C21 C20 C24 C25 5(3) . . . . ?
C19 C20 C24 C25 145.9(19) . . . . ?
C26 C24 C25 C22 -13(4) . . . 11_556 ?
C20 C24 C25 C22 -147(2) . . . 11_556 ?
C26 C24 C25 C26 120(4) . . . 12_556 ?
C20 C24 C25 C26 -14(3) . . . 12_556 ?
C20 C24 C26 C25 110(8) . . . 11_556 ?
C25 C24 C26 C25 -23(10) . . . 11_556 ?
